data_7203707
loop_
_publ_author_name
'Loo, Yim Fun'
'O'Kane, Ruairi'
'Jones, Anthony C.'
'Aspinall, Helen C.'
'Potter, Richard J.'
'Chalker, Paul R.'
'Bickley, Jamie F.'
'Taylor, Stephen'
'Smith, Lesley M.'

_publ_section_title
;
 Deposition of HfO2 and ZrO2 films by liquid injection MOCVD using new
 monomeric alkoxide precursors
;
_journal_issue 19
_journal_name_full 'Journal of Materials Chemistry'
_journal_page_first 1896
_journal_paper_doi 10.1039/b417389a
_journal_volume 15
_journal_year 2005
_chemical_formula_sum 'C24 H46 Hf N2 O6'
_chemical_formula_weight 637.12
_space_group_IT_number 14
_symmetry_cell_setting monoclinic
_symmetry_Int_Tables_number 14
_symmetry_space_group_name_Hall '-P 2yn'
_symmetry_space_group_name_H-M 'P 1 21/n 1'
_atom_sites_solution_hydrogens geom
_atom_sites_solution_primary direct
_atom_sites_solution_secondary difmap
_audit_creation_method SHELXL-97
_cell_angle_alpha 90.00
_cell_angle_beta 105.0110(10)
_cell_angle_gamma 90.00
_cell_formula_units_Z 4
_cell_length_a 10.2341(4)
_cell_length_b 18.9036(8)
_cell_length_c 15.6521(6)
_cell_measurement_temperature 100(2)
_cell_volume 2924.7(2)
_computing_structure_refinement 'SHELXL-97 (Sheldrick, 1997)'
_computing_structure_solution 'SHELXS-97 (Sheldrick, 1990)'
_diffrn_ambient_temperature 100(2)
_diffrn_measured_fraction_theta_full 0.931
_diffrn_measured_fraction_theta_max 0.931
_diffrn_radiation_monochromator graphite
_diffrn_radiation_type MoK\a
_diffrn_radiation_wavelength 0.71073
_diffrn_reflns_av_R_equivalents 0.0244
_diffrn_reflns_av_sigmaI/netI 0.0305
_diffrn_reflns_limit_h_max 12
_diffrn_reflns_limit_h_min -13
_diffrn_reflns_limit_k_max 24
_diffrn_reflns_limit_k_min -25
_diffrn_reflns_limit_l_max 17
_diffrn_reflns_limit_l_min -20
_diffrn_reflns_number 18033
_diffrn_reflns_theta_full 28.23
_diffrn_reflns_theta_max 28.23
_diffrn_reflns_theta_min 1.72
_diffrn_source 'fine-focus sealed tube'
_exptl_absorpt_coefficient_mu 3.602
_exptl_absorpt_correction_T_max 0.7146
_exptl_absorpt_correction_T_min 0.4112
_exptl_crystal_density_diffrn 1.447
_exptl_crystal_density_method 'not measured'
_exptl_crystal_F_000 1296
_exptl_crystal_size_max 0.30
_exptl_crystal_size_mid 0.15
_exptl_crystal_size_min 0.10
_refine_diff_density_max 2.500
_refine_diff_density_min -1.057
_refine_diff_density_rms 0.119
_refine_ls_extinction_method none
_refine_ls_goodness_of_fit_ref 1.062
_refine_ls_hydrogen_treatment mixed
_refine_ls_matrix_type full
_refine_ls_number_parameters 312
_refine_ls_number_reflns 6731
_refine_ls_number_restraints 0
_refine_ls_restrained_S_all 1.062
_refine_ls_R_factor_all 0.0341
_refine_ls_R_factor_gt 0.0277
_refine_ls_shift/su_max 0.002
_refine_ls_shift/su_mean 0.000
_refine_ls_structure_factor_coef Fsqd
_refine_ls_weighting_details 'calc w=1/[\s^2^(Fo^2^)+(0.0325P)^2^+6.3696P] where P=(Fo^2^+2Fc^2^)/3'
_refine_ls_weighting_scheme calc
_refine_ls_wR_factor_gt 0.0693
_refine_ls_wR_factor_ref 0.0719
_reflns_number_gt 5710
_reflns_number_total 6731
_reflns_threshold_expression >2sigma(I)
_cod_data_source_file b417389a.txt
_cod_data_source_block ro100m
_cod_original_sg_symbol_H-M P21/n
_cod_database_code 7203707

loop_
_symmetry_equiv_pos_as_xyz
'x, y, z'
'-x+1/2, y+1/2, -z+1/2'
'-x, -y, -z'
'x-1/2, -y-1/2, z-1/2'

loop_
_atom_site_label
_atom_site_type_symbol
_atom_site_fract_x
_atom_site_fract_y
_atom_site_fract_z
_atom_site_U_iso_or_equiv
_atom_site_adp_type
_atom_site_occupancy
_atom_site_symmetry_multiplicity
_atom_site_calc_flag
_atom_site_refinement_flags
_atom_site_disorder_assembly
_atom_site_disorder_group
C1 C 0.9054(4) 0.12446(18) 0.9151(2) 0.0190(7) Uani 1 1 d . . .
C2 C 0.7751(4) 0.0828(2) 0.9113(3) 0.0263(8) Uani 1 1 d . . .
H2A H 0.7189 0.0816 0.8502 0.039 Uiso 1 1 calc R . .
H2B H 0.7249 0.1059 0.9491 0.039 Uiso 1 1 calc R . .
H2C H 0.7982 0.0344 0.9321 0.039 Uiso 1 1 calc R . .
C3 C 0.9910(4) 0.1298(2) 1.0106(2) 0.0277(8) Uani 1 1 d . . .
H3A H 1.0135 0.0822 1.0347 0.042 Uiso 1 1 calc R . .
H3B H 0.9400 0.1550 1.0462 0.042 Uiso 1 1 calc R . .
H3C H 1.0746 0.1557 1.0122 0.042 Uiso 1 1 calc R . .
C4 C 0.8672(3) 0.19752(18) 0.8777(2) 0.0170(7) Uani 1 1 d . . .
C5 C 0.7741(4) 0.30486(19) 0.8626(3) 0.0272(8) Uani 1 1 d . . .
H5A H 0.8125 0.3471 0.8975 0.033 Uiso 1 1 calc R . .
H5B H 0.6757 0.3122 0.8378 0.033 Uiso 1 1 calc R . .
C6 C 0.8442(4) 0.29183(17) 0.7879(2) 0.0196(7) Uani 1 1 d . . .
C7 C 0.9635(5) 0.3408(2) 0.7951(4) 0.0418(12) Uani 1 1 d . . .
H7A H 1.0195 0.3411 0.8563 0.063 Uiso 1 1 calc R . .
H7B H 0.9308 0.3887 0.7779 0.063 Uiso 1 1 calc R . .
H7C H 1.0176 0.3242 0.7558 0.063 Uiso 1 1 calc R . .
C8 C 0.7461(6) 0.2951(3) 0.6974(3) 0.0480(13) Uani 1 1 d . . .
H8A H 0.7925 0.2814 0.6525 0.072 Uiso 1 1 calc R . .
H8B H 0.7112 0.3434 0.6858 0.072 Uiso 1 1 calc R . .
H8C H 0.6707 0.2625 0.6952 0.072 Uiso 1 1 calc R . .
C9 C 1.3088(3) 0.17981(19) 0.8740(2) 0.0201(7) Uani 1 1 d . . .
C10 C 1.3292(4) 0.1099(2) 0.9237(3) 0.0286(8) Uani 1 1 d . . .
H10A H 1.2465 0.0975 0.9408 0.043 Uiso 1 1 calc R . .
H10B H 1.4045 0.1144 0.9768 0.043 Uiso 1 1 calc R . .
H10C H 1.3499 0.0728 0.8855 0.043 Uiso 1 1 calc R . .
C11 C 1.2757(4) 0.2403(2) 0.9290(2) 0.0243(8) Uani 1 1 d . . .
H11A H 1.2730 0.2849 0.8965 0.036 Uiso 1 1 calc R . .
H11B H 1.3452 0.2432 0.9852 0.036 Uiso 1 1 calc R . .
H11C H 1.1873 0.2318 0.9405 0.036 Uiso 1 1 calc R . .
C12 C 1.4285(4) 0.1992(2) 0.8359(2) 0.0270(8) Uani 1 1 d . . .
H12A H 1.4861 0.2358 0.8726 0.032 Uiso 1 1 calc R . .
H12B H 1.4846 0.1571 0.8330 0.032 Uiso 1 1 calc R . .
C13 C 1.2365(3) 0.20384(18) 0.7292(2) 0.0185(7) Uani 1 1 d . . .
C14 C 1.1448(3) 0.21225(18) 0.6373(2) 0.0177(7) Uani 1 1 d . . .
C15 C 1.1919(4) 0.1617(2) 0.5746(2) 0.0253(8) Uani 1 1 d . . .
H15A H 1.1892 0.1129 0.5954 0.038 Uiso 1 1 calc R . .
H15B H 1.2846 0.1736 0.5735 0.038 Uiso 1 1 calc R . .
H15C H 1.1319 0.1661 0.5149 0.038 Uiso 1 1 calc R . .
C16 C 1.1495(4) 0.2886(2) 0.6057(2) 0.0257(8) Uani 1 1 d . . .
H16A H 1.0910 0.2933 0.5456 0.038 Uiso 1 1 calc R . .
H16B H 1.2427 0.3007 0.6059 0.038 Uiso 1 1 calc R . .
H16C H 1.1180 0.3205 0.6455 0.038 Uiso 1 1 calc R . .
C17 C 1.1071(4) -0.03109(19) 0.7082(3) 0.0260(8) Uani 1 1 d . . .
C18 C 1.2578(5) -0.0316(3) 0.7184(3) 0.0432(11) Uani 1 1 d . . .
H18A H 1.2785 -0.0038 0.6707 0.065 Uiso 1 1 calc R . .
H18B H 1.2886 -0.0804 0.7155 0.065 Uiso 1 1 calc R . .
H18C H 1.3040 -0.0109 0.7756 0.065 Uiso 1 1 calc R . .
C19 C 1.0712(6) -0.0691(3) 0.7845(4) 0.0497(13) Uani 1 1 d . . .
H19A H 1.1235 -0.0489 0.8406 0.075 Uiso 1 1 calc R . .
H19B H 1.0925 -0.1195 0.7824 0.075 Uiso 1 1 calc R . .
H19C H 0.9743 -0.0634 0.7796 0.075 Uiso 1 1 calc R . .
C20 C 1.0316(5) -0.0656(2) 0.6217(3) 0.0416(11) Uani 1 1 d . . .
H20A H 0.9342 -0.0650 0.6171 0.062 Uiso 1 1 calc R . .
H20B H 1.0621 -0.1147 0.6205 0.062 Uiso 1 1 calc R . .
H20C H 1.0498 -0.0395 0.5720 0.062 Uiso 1 1 calc R . .
C21 C 0.6785(4) 0.08093(19) 0.6091(2) 0.0217(7) Uani 1 1 d . . .
C22 C 0.7251(6) 0.0684(3) 0.5248(3) 0.0565(14) Uani 1 1 d . . .
H22A H 0.7544 0.1133 0.5046 0.085 Uiso 1 1 calc R . .
H22B H 0.6499 0.0490 0.4786 0.085 Uiso 1 1 calc R . .
H22C H 0.8006 0.0348 0.5373 0.085 Uiso 1 1 calc R . .
C23 C 0.5634(6) 0.1335(3) 0.5862(5) 0.073(2) Uani 1 1 d . . .
H23A H 0.5294 0.1421 0.6384 0.109 Uiso 1 1 calc R . .
H23B H 0.4903 0.1145 0.5383 0.109 Uiso 1 1 calc R . .
H23C H 0.5957 0.1781 0.5671 0.109 Uiso 1 1 calc R . .
C24 C 0.6409(7) 0.0130(3) 0.6416(4) 0.080(2) Uani 1 1 d . . .
H24A H 0.7225 -0.0153 0.6651 0.120 Uiso 1 1 calc R . .
H24B H 0.5798 -0.0125 0.5929 0.120 Uiso 1 1 calc R . .
H24C H 0.5954 0.0216 0.6885 0.120 Uiso 1 1 calc R . .
Hf1 Hf 0.976331(12) 0.124593(7) 0.735303(8) 0.01307(5) Uani 1 1 d . . .
N1 N 0.8956(3) 0.21848(14) 0.80740(18) 0.0152(5) Uani 1 1 d . . .
N2 N 1.1961(3) 0.17477(15) 0.79134(18) 0.0163(6) Uani 1 1 d . . .
O1 O 0.9780(2) 0.09287(12) 0.86094(15) 0.0173(5) Uani 1 1 d . . .
O2 O 0.7991(3) 0.24163(13) 0.91756(17) 0.0248(6) Uani 1 1 d . . .
O3 O 1.0146(2) 0.19381(12) 0.64295(15) 0.0166(5) Uani 1 1 d . . .
O4 O 1.3660(2) 0.22623(14) 0.74733(17) 0.0253(6) Uani 1 1 d . . .
O5 O 1.0625(3) 0.03989(12) 0.70776(16) 0.0211(5) Uani 1 1 d . . .
O6 O 0.7884(3) 0.10913(13) 0.67321(17) 0.0229(5) Uani 1 1 d . . .

loop_
_atom_site_aniso_label
_atom_site_aniso_U_11
_atom_site_aniso_U_22
_atom_site_aniso_U_33
_atom_site_aniso_U_23
_atom_site_aniso_U_13
_atom_site_aniso_U_12
C1 0.0202(17) 0.0201(16) 0.0188(16) 0.0025(13) 0.0086(13) -0.0006(14)
C2 0.027(2) 0.0250(18) 0.031(2) 0.0012(15) 0.0149(16) -0.0036(15)
C3 0.034(2) 0.036(2) 0.0141(16) 0.0029(15) 0.0073(15) 0.0035(17)
C4 0.0169(16) 0.0198(16) 0.0138(15) -0.0036(12) 0.0032(13) 0.0000(13)
C5 0.035(2) 0.0199(17) 0.032(2) -0.0001(15) 0.0186(18) 0.0048(16)
C6 0.0224(18) 0.0175(15) 0.0200(17) 0.0002(13) 0.0078(14) 0.0044(14)
C7 0.041(3) 0.0190(19) 0.076(3) 0.001(2) 0.034(3) 0.0004(18)
C8 0.064(3) 0.044(3) 0.024(2) -0.0056(19) -0.010(2) 0.034(2)
C9 0.0136(16) 0.0267(18) 0.0179(16) -0.0027(14) 0.0005(13) -0.0014(14)
C10 0.026(2) 0.031(2) 0.0238(19) 0.0022(15) -0.0030(15) 0.0058(16)
C11 0.0225(18) 0.0282(18) 0.0200(17) -0.0043(15) 0.0012(14) -0.0017(15)
C12 0.0139(17) 0.041(2) 0.0238(18) -0.0002(16) 0.0014(14) -0.0014(16)
C13 0.0140(16) 0.0219(16) 0.0200(16) -0.0008(14) 0.0047(13) -0.0003(13)
C14 0.0162(16) 0.0223(16) 0.0149(15) 0.0016(13) 0.0045(13) -0.0027(13)
C15 0.028(2) 0.0305(19) 0.0199(18) 0.0009(15) 0.0101(15) 0.0009(16)
C16 0.028(2) 0.0269(18) 0.0229(18) 0.0051(15) 0.0080(15) -0.0045(16)
C17 0.036(2) 0.0166(16) 0.0255(19) 0.0007(14) 0.0072(16) 0.0084(15)
C18 0.035(2) 0.041(3) 0.053(3) -0.008(2) 0.012(2) 0.013(2)
C19 0.066(3) 0.034(2) 0.053(3) 0.024(2) 0.024(3) 0.014(2)
C20 0.052(3) 0.027(2) 0.043(3) -0.0090(19) 0.005(2) 0.009(2)
C21 0.0160(17) 0.0215(17) 0.0239(18) -0.0069(14) -0.0019(14) -0.0027(14)
C22 0.066(4) 0.061(3) 0.039(3) -0.003(2) 0.008(3) 0.004(3)
C23 0.052(4) 0.076(4) 0.073(4) -0.019(3) -0.016(3) 0.015(3)
C24 0.084(5) 0.061(4) 0.072(4) 0.014(3) -0.023(4) -0.044(4)
Hf1 0.01252(8) 0.01423(7) 0.01281(7) -0.00097(5) 0.00392(5) -0.00058(5)
N1 0.0155(13) 0.0160(13) 0.0142(13) 0.0008(10) 0.0041(11) 0.0033(11)
N2 0.0123(13) 0.0199(13) 0.0148(13) 0.0010(11) 0.0003(11) 0.0010(11)
O1 0.0183(12) 0.0187(11) 0.0165(11) -0.0008(9) 0.0076(9) 0.0022(10)
O2 0.0335(15) 0.0223(12) 0.0241(13) 0.0007(10) 0.0172(11) 0.0065(11)
O3 0.0146(11) 0.0198(11) 0.0153(11) 0.0021(9) 0.0035(9) -0.0004(9)
O4 0.0151(12) 0.0382(15) 0.0220(13) 0.0013(11) 0.0039(10) -0.0068(11)
O5 0.0288(14) 0.0138(11) 0.0236(13) -0.0009(10) 0.0121(11) 0.0044(10)
O6 0.0174(12) 0.0299(13) 0.0213(13) -0.0049(10) 0.0048(10) -0.0073(10)

loop_
_atom_type_symbol
_atom_type_description
_atom_type_scat_dispersion_real
_atom_type_scat_dispersion_imag
_atom_type_scat_source
C C 0.0033 0.0016 'International Tables Vol C Tables 4.2.6.8 and 6.1.1.4'
H H 0.0000 0.0000 'International Tables Vol C Tables 4.2.6.8 and 6.1.1.4'
N N 0.0061 0.0033 'International Tables Vol C Tables 4.2.6.8 and 6.1.1.4'
O O 0.0106 0.0060 'International Tables Vol C Tables 4.2.6.8 and 6.1.1.4'
Hf Hf -0.5830 6.1852 'International Tables Vol C Tables 4.2.6.8 and 6.1.1.4'

loop_
_geom_angle_atom_site_label_1
_geom_angle_atom_site_label_2
_geom_angle_atom_site_label_3
_geom_angle
_geom_angle_site_symmetry_1
_geom_angle_site_symmetry_3
_geom_angle_publ_flag
O1 C1 C4 106.3(3) . . ?
O1 C1 C3 111.2(3) . . ?
C4 C1 C3 110.1(3) . . ?
O1 C1 C2 110.5(3) . . ?
C4 C1 C2 108.6(3) . . ?
C3 C1 C2 110.1(3) . . ?
N1 C4 O2 118.2(3) . . ?
N1 C4 C1 121.7(3) . . ?
O2 C4 C1 120.1(3) . . ?
O2 C5 C6 105.8(3) . . ?
N1 C6 C8 110.1(3) . . ?
N1 C6 C7 108.7(3) . . ?
C8 C6 C7 111.9(4) . . ?
N1 C6 C5 101.7(3) . . ?
C8 C6 C5 112.1(3) . . ?
C7 C6 C5 111.8(3) . . ?
N2 C9 C10 111.1(3) . . ?
N2 C9 C11 107.5(3) . . ?
C10 C9 C11 112.7(3) . . ?
N2 C9 C12 101.1(3) . . ?
C10 C9 C12 112.8(3) . . ?
C11 C9 C12 110.9(3) . . ?
O4 C12 C9 104.8(3) . . ?
N2 C13 O4 118.0(3) . . ?
N2 C13 C14 121.9(3) . . ?
O4 C13 C14 120.1(3) . . ?
O3 C14 C13 106.2(3) . . ?
O3 C14 C16 111.4(3) . . ?
C13 C14 C16 110.1(3) . . ?
O3 C14 C15 110.3(3) . . ?
C13 C14 C15 108.8(3) . . ?
C16 C14 C15 109.9(3) . . ?
O5 C17 C18 109.0(3) . . ?
O5 C17 C19 107.9(3) . . ?
C18 C17 C19 111.3(4) . . ?
O5 C17 C20 108.3(3) . . ?
C18 C17 C20 111.2(4) . . ?
C19 C17 C20 109.0(4) . . ?
O6 C21 C24 108.5(3) . . ?
O6 C21 C23 110.5(3) . . ?
C24 C21 C23 113.5(5) . . ?
O6 C21 C22 107.7(3) . . ?
C24 C21 C22 109.3(4) . . ?
C23 C21 C22 107.1(4) . . ?
O5 Hf1 O6 102.37(11) . . ?
O5 Hf1 O1 94.63(10) . . ?
O6 Hf1 O1 101.37(10) . . ?
O5 Hf1 O3 100.92(9) . . ?
O6 Hf1 O3 95.05(10) . . ?
O1 Hf1 O3 154.40(9) . . ?
O5 Hf1 N1 165.00(10) . . ?
O6 Hf1 N1 85.89(10) . . ?
O1 Hf1 N1 71.28(9) . . ?
O3 Hf1 N1 90.66(9) . . ?
O5 Hf1 N2 88.30(10) . . ?
O6 Hf1 N2 163.98(10) . . ?
O1 Hf1 N2 89.47(9) . . ?
O3 Hf1 N2 70.96(9) . . ?
N1 Hf1 N2 86.50(10) . . ?
C4 N1 C6 108.7(3) . . ?
C4 N1 Hf1 111.4(2) . . ?
C6 N1 Hf1 138.7(2) . . ?
C13 N2 C9 107.6(3) . . ?
C13 N2 Hf1 110.6(2) . . ?
C9 N2 Hf1 141.7(2) . . ?
C1 O1 Hf1 125.6(2) . . ?
C4 O2 C5 105.6(3) . . ?
C14 O3 Hf1 124.0(2) . . ?
C13 O4 C12 104.8(3) . . ?
C17 O5 Hf1 161.8(2) . . ?
C21 O6 Hf1 157.2(2) . . ?

loop_
_geom_bond_atom_site_label_1
_geom_bond_atom_site_label_2
_geom_bond_distance
_geom_bond_site_symmetry_2
_geom_bond_publ_flag
C1 O1 1.398(4) . ?
C1 C4 1.511(5) . ?
C1 C3 1.528(5) . ?
C1 C2 1.536(5) . ?
C4 N1 1.272(4) . ?
C4 O2 1.340(4) . ?
C5 O2 1.456(4) . ?
C5 C6 1.542(5) . ?
C6 N1 1.486(4) . ?
C6 C8 1.511(5) . ?
C6 C7 1.512(5) . ?
C9 N2 1.498(4) . ?
C9 C10 1.520(5) . ?
C9 C11 1.521(5) . ?
C9 C12 1.539(5) . ?
C12 O4 1.460(4) . ?
C13 N2 1.276(4) . ?
C13 O4 1.349(4) . ?
C13 C14 1.509(5) . ?
C14 O3 1.402(4) . ?
C14 C16 1.529(5) . ?
C14 C15 1.534(5) . ?
C17 O5 1.417(4) . ?
C17 C18 1.508(6) . ?
C17 C19 1.518(6) . ?
C17 C20 1.520(6) . ?
C21 O6 1.403(4) . ?
C21 C24 1.468(6) . ?
C21 C23 1.512(7) . ?
C21 C22 1.534(6) . ?
Hf1 O5 1.930(2) . ?
Hf1 O6 1.940(3) . ?
Hf1 O1 2.052(2) . ?
Hf1 O3 2.061(2) . ?
Hf1 N1 2.364(3) . ?
Hf1 N2 2.388(3) . ?

loop_
_geom_torsion_atom_site_label_1
_geom_torsion_atom_site_label_2
_geom_torsion_atom_site_label_3
_geom_torsion_atom_site_label_4
_geom_torsion
_geom_torsion_site_symmetry_1
_geom_torsion_site_symmetry_2
_geom_torsion_site_symmetry_3
_geom_torsion_site_symmetry_4
_geom_torsion_publ_flag
O1 C1 C4 N1 3.2(4) . . . . ?
C3 C1 C4 N1 123.7(4) . . . . ?
C2 C1 C4 N1 -115.7(4) . . . . ?
O1 C1 C4 O2 -178.2(3) . . . . ?
C3 C1 C4 O2 -57.8(4) . . . . ?
C2 C1 C4 O2 62.9(4) . . . . ?
O2 C5 C6 N1 3.2(4) . . . . ?
O2 C5 C6 C8 120.9(4) . . . . ?
O2 C5 C6 C7 -112.5(4) . . . . ?
N2 C9 C12 O4 19.0(4) . . . . ?
C10 C9 C12 O4 137.7(3) . . . . ?
C11 C9 C12 O4 -94.8(3) . . . . ?
N2 C13 C14 O3 9.4(4) . . . . ?
O4 C13 C14 O3 -171.7(3) . . . . ?
N2 C13 C14 C16 130.2(3) . . . . ?
O4 C13 C14 C16 -50.9(4) . . . . ?
N2 C13 C14 C15 -109.3(4) . . . . ?
O4 C13 C14 C15 69.5(4) . . . . ?
O2 C4 N1 C6 1.1(4) . . . . ?
C1 C4 N1 C6 179.7(3) . . . . ?
O2 C4 N1 Hf1 -168.9(2) . . . . ?
C1 C4 N1 Hf1 9.7(4) . . . . ?
C8 C6 N1 C4 -121.7(4) . . . . ?
C7 C6 N1 C4 115.3(4) . . . . ?
C5 C6 N1 C4 -2.7(4) . . . . ?
C8 C6 N1 Hf1 44.0(5) . . . . ?
C7 C6 N1 Hf1 -78.9(4) . . . . ?
C5 C6 N1 Hf1 163.1(3) . . . . ?
O5 Hf1 N1 C4 -34.6(5) . . . . ?
O6 Hf1 N1 C4 89.6(2) . . . . ?
O1 Hf1 N1 C4 -13.9(2) . . . . ?
O3 Hf1 N1 C4 -175.4(2) . . . . ?
N2 Hf1 N1 C4 -104.5(2) . . . . ?
O5 Hf1 N1 C6 159.9(4) . . . . ?
O6 Hf1 N1 C6 -75.9(3) . . . . ?
O1 Hf1 N1 C6 -179.4(3) . . . . ?
O3 Hf1 N1 C6 19.1(3) . . . . ?
N2 Hf1 N1 C6 90.0(3) . . . . ?
O4 C13 N2 C9 5.0(4) . . . . ?
C14 C13 N2 C9 -176.2(3) . . . . ?
O4 C13 N2 Hf1 -171.1(2) . . . . ?
C14 C13 N2 Hf1 7.7(4) . . . . ?
C10 C9 N2 C13 -134.8(3) . . . . ?
C11 C9 N2 C13 101.4(3) . . . . ?
C12 C9 N2 C13 -14.9(4) . . . . ?
C10 C9 N2 Hf1 39.3(5) . . . . ?
C11 C9 N2 Hf1 -84.5(4) . . . . ?
C12 C9 N2 Hf1 159.2(3) . . . . ?
O5 Hf1 N2 C13 86.4(2) . . . . ?
O6 Hf1 N2 C13 -46.0(5) . . . . ?
O1 Hf1 N2 C13 -179.0(2) . . . . ?
O3 Hf1 N2 C13 -15.8(2) . . . . ?
N1 Hf1 N2 C13 -107.7(2) . . . . ?
O5 Hf1 N2 C9 -87.7(3) . . . . ?
O6 Hf1 N2 C9 140.0(4) . . . . ?
O1 Hf1 N2 C9 7.0(3) . . . . ?
O3 Hf1 N2 C9 170.2(4) . . . . ?
N1 Hf1 N2 C9 78.3(3) . . . . ?
C4 C1 O1 Hf1 -18.8(4) . . . . ?
C3 C1 O1 Hf1 -138.5(2) . . . . ?
C2 C1 O1 Hf1 98.8(3) . . . . ?
O5 Hf1 O1 C1 -166.7(3) . . . . ?
O6 Hf1 O1 C1 -63.1(3) . . . . ?
O3 Hf1 O1 C1 65.8(3) . . . . ?
N1 Hf1 O1 C1 18.6(2) . . . . ?
N2 Hf1 O1 C1 105.1(3) . . . . ?
N1 C4 O2 C5 1.2(4) . . . . ?
C1 C4 O2 C5 -177.4(3) . . . . ?
C6 C5 O2 C4 -2.8(4) . . . . ?
C13 C14 O3 Hf1 -27.3(3) . . . . ?
C16 C14 O3 Hf1 -147.2(2) . . . . ?
C15 C14 O3 Hf1 90.5(3) . . . . ?
O5 Hf1 O3 C14 -59.7(2) . . . . ?
O6 Hf1 O3 C14 -163.4(2) . . . . ?
O1 Hf1 O3 C14 66.6(3) . . . . ?
N1 Hf1 O3 C14 110.7(2) . . . . ?
N2 Hf1 O3 C14 24.6(2) . . . . ?
N2 C13 O4 C12 8.1(4) . . . . ?
C14 C13 O4 C12 -170.8(3) . . . . ?
C9 C12 O4 C13 -16.9(4) . . . . ?
C18 C17 O5 Hf1 -129.0(7) . . . . ?
C19 C17 O5 Hf1 -8.0(10) . . . . ?
C20 C17 O5 Hf1 109.9(8) . . . . ?
O6 Hf1 O5 C17 -77.2(8) . . . . ?
O1 Hf1 O5 C17 25.5(8) . . . . ?
O3 Hf1 O5 C17 -174.9(8) . . . . ?
N1 Hf1 O5 C17 45.1(10) . . . . ?
N2 Hf1 O5 C17 114.8(8) . . . . ?
C24 C21 O6 Hf1 86.9(7) . . . . ?
C23 C21 O6 Hf1 -148.0(6) . . . . ?
C22 C21 O6 Hf1 -31.3(8) . . . . ?
O5 Hf1 O6 C21 -24.2(6) . . . . ?
O1 Hf1 O6 C21 -121.6(6) . . . . ?
O3 Hf1 O6 C21 78.2(6) . . . . ?
N1 Hf1 O6 C21 168.5(6) . . . . ?
N2 Hf1 O6 C21 106.7(7) . . . . ?
